data_7049541
loop_
_publ_author_name
'Zhao, Wen'
'Cui, Huihui'
'Chen, Xiao-Yun'
'Yi, Gangji'
'Chen, Lei'
'Yuan, Aihua'
'Luo, Cheng-Lin'

_publ_section_title
;
 An eight-coordinate ytterbium complex with a hexagonal bipyramid geometry
 exhibiting field-induced single-ion magnet behaviour.
;
_journal_issue 17
_journal_name_full 'Dalton transactions (Cambridge, England : 2003)'
_journal_page_first 5621
_journal_page_last 5626
_journal_paper_doi 10.1039/c9dt00663j
_journal_volume 48
_journal_year 2019
_chemical_formula_sum 'C24 H54 N3 O11 P2 Tb'
_chemical_formula_weight 781.56
_space_group_crystal_system hexagonal
_space_group_IT_number 194
_space_group_name_Hall '-P 6c 2c'
_space_group_name_H-M_alt 'P 63/m m c'
_symmetry_space_group_name_Hall '-P 6c 2c'
_symmetry_space_group_name_H-M 'P 63/m m c'
_atom_sites_solution_hydrogens mixed
_audit_creation_method SHELXL-2018/3
_audit_update_record
;
2019-03-10 deposited with the CCDC.    2019-03-25 downloaded from the CCDC.
;
_cell_angle_alpha 90
_cell_angle_beta 90
_cell_angle_gamma 120
_cell_formula_units_Z 2
_cell_length_a 13.9163(14)
_cell_length_b 13.9163(14)
_cell_length_c 15.107(4)
_cell_measurement_reflns_used 9694
_cell_measurement_temperature 296(2)
_cell_measurement_theta_max 27.62
_cell_measurement_theta_min 2.70
_cell_volume 2533.7(8)
_computing_structure_refinement 'SHELXL-2018/3 (Sheldrick, 2018)'
_diffrn_ambient_temperature 296(2)
_diffrn_measured_fraction_theta_full 0.977
_diffrn_measured_fraction_theta_max 0.978
_diffrn_measurement_device_type 'CCD area detector'
_diffrn_measurement_method 'phi and omega scans'
_diffrn_radiation_type MoK\a
_diffrn_radiation_wavelength 0.71073
_diffrn_reflns_av_R_equivalents 0.0527
_diffrn_reflns_av_unetI/netI 0.0207
_diffrn_reflns_Laue_measured_fraction_full 0.977
_diffrn_reflns_Laue_measured_fraction_max 0.978
_diffrn_reflns_limit_h_max 17
_diffrn_reflns_limit_h_min -17
_diffrn_reflns_limit_k_max 17
_diffrn_reflns_limit_k_min -17
_diffrn_reflns_limit_l_max 18
_diffrn_reflns_limit_l_min -18
_diffrn_reflns_number 19257
_diffrn_reflns_point_group_measured_fraction_full 0.977
_diffrn_reflns_point_group_measured_fraction_max 0.978
_diffrn_reflns_theta_full 25.242
_diffrn_reflns_theta_max 25.999
_diffrn_reflns_theta_min 2.162
_exptl_absorpt_coefficient_mu 1.496
_exptl_absorpt_correction_T_max 0.6625
_exptl_absorpt_correction_T_min 0.5861
_exptl_absorpt_correction_type multi-scan
_exptl_absorpt_process_details sadabs
_exptl_crystal_colour colourless
_exptl_crystal_density_diffrn 1.024
_exptl_crystal_description block
_exptl_crystal_F_000 804
_exptl_crystal_size_max 0.400
_exptl_crystal_size_mid 0.370
_exptl_crystal_size_min 0.300
_refine_diff_density_max 4.006
_refine_diff_density_min -2.610
_refine_diff_density_rms 0.168
_refine_ls_extinction_method none
_refine_ls_goodness_of_fit_ref 1.118
_refine_ls_hydrogen_treatment constr
_refine_ls_matrix_type full
_refine_ls_number_parameters 45
_refine_ls_number_reflns 960
_refine_ls_number_restraints 13
_refine_ls_restrained_S_all 1.134
_refine_ls_R_factor_all 0.0818
_refine_ls_R_factor_gt 0.0763
_refine_ls_shift/su_max 0.000
_refine_ls_shift/su_mean 0.000
_refine_ls_structure_factor_coef Fsqd
_refine_ls_weighting_details 'w=1/[\s^2^(Fo^2^)+(0.1500P)^2^+3.3072P] where P=(Fo^2^+2Fc^2^)/3'
_refine_ls_weighting_scheme calc
_refine_ls_wR_factor_gt 0.2075
_refine_ls_wR_factor_ref 0.2111
_reflns_Friedel_coverage 0.000
_reflns_number_gt 857
_reflns_number_total 960
_reflns_threshold_expression 'I > 2\s(I)'
_cod_data_source_file c9dt00663j2.cif
_cod_data_source_block 2-Tb
_cod_depositor_comments 'Adding full bibliography for 7049540--7049541.cif.'
_cod_database_code 7049541
_shelx_shelxl_version_number 2018/3
_shelx_space_group_comment
;
The symmetry employed for this shelxl refinement is uniquely defined
by the following loop, which should always be used as a source of
symmetry information in preference to the above space-group names.
They are only intended as comments.
;
_shelx_estimated_absorpt_t_min 0.586
_shelx_estimated_absorpt_t_max 0.663

loop_
_space_group_symop_operation_xyz
'x, y, z'
'x-y, x, z+1/2'
'-y, x-y, z'
'-x, -y, z+1/2'
'-x+y, -x, z'
'y, -x+y, z+1/2'
'-y, -x, -z+1/2'
'x-y, -y, -z'
'x, x-y, -z+1/2'
'y, x, -z'
'-x+y, y, -z+1/2'
'-x, -x+y, -z'
'-x, -y, -z'
'-x+y, -x, -z-1/2'
'y, -x+y, -z'
'x, y, -z-1/2'
'x-y, x, -z'
'-y, x-y, -z-1/2'
'y, x, z-1/2'
'-x+y, y, z'
'-x, -x+y, z-1/2'
'-y, -x, z'
'x-y, -y, z-1/2'
'x, x-y, z'

loop_
_atom_site_label
_atom_site_type_symbol
_atom_site_fract_x
_atom_site_fract_y
_atom_site_fract_z
_atom_site_U_iso_or_equiv
_atom_site_adp_type
_atom_site_occupancy
_atom_site_site_symmetry_order
_atom_site_calc_flag
_atom_site_refinement_flags_posn
_atom_site_refinement_flags_adp
_atom_site_refinement_flags_occupancy
Tb1 Tb 0.333333 0.666667 0.250000 0.0513(5) Uani 1 12 d S T P
P1 P 0.333333 0.666667 0.0021(3) 0.0470(8) Uani 1 6 d S T P
O1 O 0.333333 0.666667 0.1077(8) 0.056(3) Uani 1 6 d S T P
O2 O 0.4994(9) 0.8471(8) 0.250000 0.116(4) Uani 1 2 d S TU P
O3 O 0.5030(5) 1.0060(10) 0.250000 0.136(5) Uani 1 4 d S T P
N1 N 0.4520(5) 0.9040(10) 0.250000 0.092(4) Uani 1 4 d S TU P
C1 C 0.2584(4) 0.5168(9) -0.0346(8) 0.074(3) Uani 1 2 d S T P
C2 C 0.3168(10) 0.4612(10) 0.0058(13) 0.139(5) Uani 1 1 d . U .
H2A H 0.347617 0.494693 0.061977 0.208 Uiso 1 1 calc R U .
H2B H 0.375329 0.469635 -0.032864 0.208 Uiso 1 1 calc DR U .
H2C H 0.264880 0.383672 0.014070 0.208 Uiso 1 1 calc R U .
C3 C 0.2517(8) 0.5033(16) -0.1442(13) 0.137(6) Uani 1 2 d S T P
H3A H 0.213034 0.425284 -0.159687 0.205 Uiso 1 2 d R U P
H3B H 0.212784 0.538390 -0.168087 0.205 Uiso 1 1 d R U .

loop_
_atom_site_aniso_label
_atom_site_aniso_U_11
_atom_site_aniso_U_22
_atom_site_aniso_U_33
_atom_site_aniso_U_23
_atom_site_aniso_U_13
_atom_site_aniso_U_12
Tb1 0.0461(5) 0.0461(5) 0.0618(7) 0.000 0.000 0.0231(2)
P1 0.0507(11) 0.0507(11) 0.0397(16) 0.000 0.000 0.0253(6)
O1 0.055(4) 0.055(4) 0.058(6) 0.000 0.000 0.0273(19)
O2 0.081(5) 0.071(5) 0.156(8) 0.000 0.000 0.007(4)
O3 0.171(12) 0.049(6) 0.147(11) 0.000 0.000 0.024(3)
N1 0.087(6) 0.044(5) 0.131(9) 0.000 0.000 0.022(3)
C1 0.074(4) 0.060(5) 0.084(7) -0.010(5) -0.005(3) 0.030(3)
C2 0.160(10) 0.086(6) 0.198(13) -0.019(8) -0.055(8) 0.082(6)
C3 0.141(12) 0.093(11) 0.161(16) -0.013(12) -0.007(6) 0.047(5)

loop_
_atom_type_symbol
_atom_type_description
_atom_type_scat_dispersion_real
_atom_type_scat_dispersion_imag
_atom_type_scat_source
C C 0.0033 0.0016 'International Tables Vol C Tables 4.2.6.8 and 6.1.1.4'
H H 0.0000 0.0000 'International Tables Vol C Tables 4.2.6.8 and 6.1.1.4'
N N 0.0061 0.0033 'International Tables Vol C Tables 4.2.6.8 and 6.1.1.4'
O O 0.0106 0.0060 'International Tables Vol C Tables 4.2.6.8 and 6.1.1.4'
P P 0.1023 0.0942 'International Tables Vol C Tables 4.2.6.8 and 6.1.1.4'
Tb Tb -0.1723 4.1537 'International Tables Vol C Tables 4.2.6.8 and 6.1.1.4'

loop_
_geom_angle_atom_site_label_1
_geom_angle_atom_site_label_2
_geom_angle_atom_site_label_3
_geom_angle
_geom_angle_site_symmetry_1
_geom_angle_site_symmetry_3
O1 Tb1 O1 180.0 . 14_566
O1 Tb1 O2 90.000(1) . 20
O1 Tb1 O2 90.001(1) 14_566 20
O1 Tb1 O2 90.000(2) . 3_665
O1 Tb1 O2 90.001(2) 14_566 3_665
O2 Tb1 O2 68.2(5) 20 3_665
O1 Tb1 O2 90.000(2) . 7_665
O1 Tb1 O2 90.000(2) 14_566 7_665
O2 Tb1 O2 120.000(2) 20 7_665
O2 Tb1 O2 51.8(5) 3_665 7_665
O1 Tb1 O2 90.0 . 14_566
O1 Tb1 O2 90.0 14_566 14_566
O2 Tb1 O2 171.8(5) 20 14_566
O2 Tb1 O2 120.000(3) 3_665 14_566
O2 Tb1 O2 68.2(5) 7_665 14_566
O1 Tb1 O2 90.000(2) . 9_565
O1 Tb1 O2 89.999(2) 14_566 9_565
O2 Tb1 O2 120.000(3) 20 9_565
O2 Tb1 O2 171.8(5) 3_665 9_565
O2 Tb1 O2 120.000(1) 7_665 9_565
O2 Tb1 O2 51.8(5) 14_566 9_565
O1 Tb1 O2 90.000(2) . .
O1 Tb1 O2 90.000(2) 14_566 .
O2 Tb1 O2 51.8(5) 20 .
O2 Tb1 O2 120.0 3_665 .
O2 Tb1 O2 171.8(5) 7_665 .
O2 Tb1 O2 120.000(1) 14_566 .
O2 Tb1 O2 68.2(5) 9_565 .
O1 Tb1 N1 90.000(3) . 3_665
O1 Tb1 N1 90.001(2) 14_566 3_665
O2 Tb1 N1 94.1(3) 20 3_665
O2 Tb1 N1 25.9(3) 3_665 3_665
O2 Tb1 N1 25.9(3) 7_665 3_665
O2 Tb1 N1 94.1(3) 14_566 3_665
O2 Tb1 N1 145.9(3) 9_565 3_665
O2 Tb1 N1 145.9(3) . 3_665
O1 Tb1 N1 90.0 . 14_566
O1 Tb1 N1 89.998(1) 14_566 14_566
O2 Tb1 N1 145.9(3) 20 14_566
O2 Tb1 N1 145.9(3) 3_665 14_566
O2 Tb1 N1 94.1(3) 7_665 14_566
O2 Tb1 N1 25.9(3) 14_566 14_566
O2 Tb1 N1 25.9(3) 9_565 14_566
O2 Tb1 N1 94.1(3) . 14_566
N1 Tb1 N1 120.0 3_665 14_566
O1 P1 C1 107.0(4) . 5_565
O1 P1 C1 107.0(4) . .
C1 P1 C1 111.8(4) 5_565 .
O1 P1 C1 107.0(4) . 3_665
C1 P1 C1 111.8(4) 5_565 3_665
C1 P1 C1 111.8(4) . 3_665
P1 O1 Tb1 180.0 . .
N1 O2 Tb1 97.1(8) . .
O3 N1 O2 123.0(6) . .
O3 N1 O2 123.0(6) . 20
O2 N1 O2 114.0(13) . 20
C2 C1 C2 105.9(14) . 20
C2 C1 C3 111.1(10) . .
C2 C1 C3 111.1(10) 20 .
C2 C1 P1 107.9(7) . .
C2 C1 P1 107.9(7) 20 .
C3 C1 P1 112.6(10) . .
C1 C2 H2A 109.5 . .
C1 C2 H2B 109.5 . .
H2A C2 H2B 109.5 . .
C1 C2 H2C 109.5 . .
H2A C2 H2C 109.5 . .
H2B C2 H2C 109.5 . .
C1 C3 H3A 109.6 . .
C1 C3 H3B 109.3 . .
H3A C3 H3B 109.9 . .
C1 C3 H3B 109.3(4) . 20
H3A C3 H3B 109.4 . 20
H3B C3 H3B 109.4 . 20

loop_
_geom_bond_atom_site_label_1
_geom_bond_atom_site_label_2
_geom_bond_distance
_geom_bond_site_symmetry_2
Tb1 O1 2.149(12) .
Tb1 O1 2.149(12) 14_566
Tb1 O2 2.417(10) 20
Tb1 O2 2.417(10) 3_665
Tb1 O2 2.417(10) 7_665
Tb1 O2 2.417(10) 14_566
Tb1 O2 2.417(10) 9_565
Tb1 O2 2.417(10) .
Tb1 N1 2.860(12) 3_665
Tb1 N1 2.860(12) 14_566
P1 O1 1.597(13) .
P1 C1 1.890(11) 5_565
P1 C1 1.890(11) .
P1 C1 1.890(11) 3_665
O2 N1 1.260(11) .
O3 N1 1.230(16) .
C1 C2 1.504(12) .
C1 C2 1.504(12) 20
C1 C3 1.66(2) .
C2 H2A 0.9600 .
C2 H2B 0.9600 .
C2 H2C 0.9600 .
C3 H3A 0.9690 .
C3 H3B 0.9619 .
C3 H3B 0.9619 20
